data_4132992
loop_
_publ_author_name
'Chen, Junqi'
'Nielsen, Robert J.'
'Goddard, 3rd, William A'
'McKeown, Bradley A.'
'Dickie, Diane A.'
'Gunnoe, T. Brent'

_publ_section_title
;
 Catalytic Synthesis of Superlinear Alkenyl Arenes Using a Rh(I) Catalyst
 Supported by a &quot;Capping Arene&quot; Ligand: Access to Aerobic
 Catalysis.
;
_journal_issue 49
_journal_name_full 'Journal of the American Chemical Society'
_journal_page_first 17007
_journal_page_last 17018
_journal_paper_doi 10.1021/jacs.8b07728
_journal_volume 140
_journal_year 2018
_chemical_formula_sum 'C24 H18 F3 N4 O2 Rh'
_chemical_formula_weight 554.33
_chemical_name_common (5-fp)RhTFA
_space_group_crystal_system triclinic
_space_group_IT_number 2
_space_group_name_Hall '-P 1'
_space_group_name_H-M_alt 'P -1'
_atom_sites_solution_hydrogens geom
_atom_sites_solution_primary dual
_cell_angle_alpha 76.5870(10)
_cell_angle_beta 77.5760(10)
_cell_angle_gamma 80.2600(10)
_cell_formula_units_Z 2
_cell_length_a 7.9741(6)
_cell_length_b 12.0163(9)
_cell_length_c 14.0689(11)
_cell_measurement_reflns_used 7202
_cell_measurement_temperature 150.(2)
_cell_measurement_theta_max 25.9441
_cell_measurement_theta_min 2.5412
_cell_volume 1270.46(17)
_computing_cell_refinement 'SAINT V8.38A (Bruker AXS Inc., 2017)'
_computing_data_collection 'Bruker Instrument Service v2017.5.0.0'
_computing_data_reduction 'SAINT V8.38A (Bruker AXS Inc., 2017)'
_computing_structure_refinement 'SHELXL-2016/6 (Sheldrick, 2016)'
_computing_structure_solution 'SHELXT 2014/5 (Sheldrick, 2014)'
_diffrn_ambient_temperature 150.(2)
_diffrn_detector_area_resol_mean 8.3333
_diffrn_measured_fraction_theta_full 0.999
_diffrn_measured_fraction_theta_max 0.999
_diffrn_measurement_device_type 'Bruker Kappa APEXII CCD'
_diffrn_measurement_method '\w scans'
_diffrn_radiation_monochromator graphite
_diffrn_radiation_type 'Mo K\a'
_diffrn_radiation_wavelength 0.71073
_diffrn_reflns_av_R_equivalents 0.0416
_diffrn_reflns_av_unetI/netI 0.0407
_diffrn_reflns_limit_h_max 10
_diffrn_reflns_limit_h_min -10
_diffrn_reflns_limit_k_max 16
_diffrn_reflns_limit_k_min -15
_diffrn_reflns_limit_l_max 18
_diffrn_reflns_limit_l_min -18
_diffrn_reflns_number 25479
_diffrn_reflns_theta_full 28.34
_diffrn_reflns_theta_max 28.34
_diffrn_reflns_theta_min 1.51
_diffrn_source 'fine-focus sealed tube'
_exptl_absorpt_coefficient_mu 0.720
_exptl_absorpt_correction_T_max 0.89
_exptl_absorpt_correction_T_min 0.82
_exptl_absorpt_correction_type multi-scan
_exptl_absorpt_process_details
;
SADABS-2016/2 - Bruker AXS area detector scaling and absorption correction
;
_exptl_crystal_colour brown
_exptl_crystal_density_diffrn 1.449
_exptl_crystal_density_method 'not measured'
_exptl_crystal_description plate
_exptl_crystal_F_000 556
_exptl_crystal_size_max 0.212
_exptl_crystal_size_mid 0.181
_exptl_crystal_size_min 0.170
_refine_diff_density_max 1.186
_refine_diff_density_min -0.828
_refine_ls_extinction_method none
_refine_ls_goodness_of_fit_ref 1.040
_refine_ls_hydrogen_treatment constr
_refine_ls_matrix_type full
_refine_ls_number_parameters 307
_refine_ls_number_reflns 6354
_refine_ls_number_restraints 0
_refine_ls_restrained_S_all 1.040
_refine_ls_R_factor_all 0.0514
_refine_ls_R_factor_gt 0.0377
_refine_ls_shift/su_max 0.001
_refine_ls_shift/su_mean 0.000
_refine_ls_structure_factor_coef Fsqd
_refine_ls_weighting_details 'w=1/[\s^2^(Fo^2^)+(0.0511P)^2^+0.7886P] where P=(Fo^2^+2Fc^2^)/3'
_refine_ls_weighting_scheme calc
_refine_ls_wR_factor_gt 0.0907
_refine_ls_wR_factor_ref 0.0964
_reflns_number_gt 5310
_reflns_number_total 6354
_reflns_threshold_expression 'I > 2\s(I)'
_cod_data_source_file ja8b07728_si_002.cif
_cod_data_source_block Gunnoe_jq_5fpRhTFA
_cod_depositor_comments
;
The following automatic conversions were performed:

data item '_exptl_absorpt_correction_type' value 'Multi-Scan' was
changed to 'multi-scan' in accordance with the
/home/saulius/struct/COD-crude-data/automatic-downloads/DataCite-retrospective/ACS/depositions/lib/dictionaries/cif_core.dic
dictionary named 'cif_core.dic' version 2.4.2 last updated on
2011-04-26.

Automatic conversion script
Id: cif_fix_values 6909 2019-04-08 15:41:33Z antanas 
;
_cod_database_code 4132992

loop_
_space_group_symop_operation_xyz
'x, y, z'
'-x, -y, -z'

loop_
_atom_site_type_symbol
_atom_site_label
_atom_site_fract_x
_atom_site_fract_y
_atom_site_fract_z
_atom_site_U_iso_or_equiv
_atom_site_adp_type
_atom_site_calc_flag
_atom_site_refinement_flags_adp
_atom_site_refinement_flags_posn
_atom_site_occupancy
Rh Rh1 0.37164(3) 0.34681(2) 0.26769(2) 0.02236(7) Uani d . . 1
O O1 0.3324(3) 0.52222(19) 0.21248(16) 0.0393(5) Uani d . . 1
N N1 0.4183(3) 0.36918(18) 0.40550(16) 0.0202(4) Uani d . . 1
N N2 0.7295(3) 0.34998(19) 0.35697(16) 0.0219(4) Uani d . . 1
N N4 0.4243(3) 0.1753(2) 0.31863(19) 0.0299(5) Uani d . . 1
N N3 0.7353(3) 0.1649(2) 0.26003(18) 0.0295(5) Uani d . . 1
C C13 0.7531(3) 0.2788(2) 0.2040(2) 0.0252(5) Uani d . . 1
F F2 0.1925(5) 0.7807(2) 0.2531(2) 0.0967(11) Uani d . . 1
O O2 0.0804(3) 0.5614(2) 0.3122(2) 0.0568(7) Uani d . . 1
C C4 0.6207(3) 0.3468(2) 0.51964(19) 0.0222(5) Uani d . . 1
C C5 0.5785(3) 0.3558(2) 0.42550(18) 0.0189(5) Uani d . . 1
C C2 0.3167(3) 0.3698(2) 0.5796(2) 0.0259(6) Uani d . . 1
H H2 0.220229 0.37512 0.632191 0.031 Uiso calc U R 1
C C9 0.7656(3) 0.4800(3) 0.1958(2) 0.0276(6) Uani d . . 1
H H9 0.760018 0.542084 0.228071 0.033 Uiso calc U R 1
C C1 0.2900(3) 0.3770(2) 0.4837(2) 0.0235(5) Uani d . . 1
H H1 0.174107 0.388083 0.473059 0.028 Uiso calc U R 1
C C8 0.7463(3) 0.3701(2) 0.25136(19) 0.0218(5) Uani d . . 1
C C6 0.8057(3) 0.3354(3) 0.5051(2) 0.0282(6) Uani d . . 1
H H6 0.873117 0.326908 0.554978 0.034 Uiso calc U R 1
C C7 0.8665(3) 0.3389(3) 0.4068(2) 0.0274(6) Uani d . . 1
H H7 0.985351 0.334397 0.376447 0.033 Uiso calc U R 1
C C3 0.4836(4) 0.3549(2) 0.5989(2) 0.0268(6) Uani d . . 1
H H3 0.503536 0.350475 0.663982 0.032 Uiso calc U R 1
C C10 0.7931(4) 0.4994(3) 0.0928(2) 0.0343(7) Uani d . . 1
H H10 0.804154 0.574962 0.054495 0.041 Uiso calc U R 1
C C12 0.7867(4) 0.2985(3) 0.1006(2) 0.0333(7) Uani d . . 1
H H12 0.797495 0.236334 0.067661 0.04 Uiso calc U R 1
C C23 0.2036(4) 0.5827(3) 0.2456(2) 0.0359(7) Uani d . . 1
C C17 0.5865(4) 0.1188(2) 0.3089(2) 0.0319(6) Uani d . . 1
C C11 0.8043(4) 0.4085(3) 0.0461(2) 0.0376(7) Uani d . . 1
H H11 0.8244 0.4219 -0.024426 0.045 Uiso calc U R 1
F F1 0.3187(7) 0.7343(3) 0.1171(3) 0.144(2) Uani d . . 1
C C21 0.3777(4) 0.3225(4) 0.1238(2) 0.0431(8) Uani d . . 1
H H21A 0.400118 0.389407 0.068645 0.052 Uiso calc U R 1
H H21B 0.437583 0.248027 0.10792 0.052 Uiso calc U R 1
C C22 0.2089(4) 0.3221(4) 0.1776(2) 0.0448(9) Uani d . . 1
H H22A 0.161489 0.247415 0.195712 0.054 Uiso calc U R 1
H H22B 0.124034 0.388756 0.156448 0.054 Uiso calc U R 1
C C20 0.2989(5) 0.1104(3) 0.3698(3) 0.0467(9) Uani d . . 1
H H20 0.182478 0.146251 0.377945 0.056 Uiso calc U R 1
C C14 0.8727(5) 0.0761(3) 0.2667(3) 0.0465(9) Uani d . . 1
H H14 0.990189 0.084342 0.237448 0.056 Uiso calc U R 1
C C16 0.6313(5) 0.0005(3) 0.3485(3) 0.0557(11) Uani d . . 1
C C15 0.8152(6) -0.0225(3) 0.3203(4) 0.0667(13) Uani d . . 1
H H15 0.884088 -0.094381 0.336511 0.08 Uiso calc U R 1
C C19 0.3315(6) -0.0067(3) 0.4114(4) 0.0721(15) Uani d . . 1
H H19 0.238444 -0.048497 0.446911 0.087 Uiso calc U R 1
F F3 0.0577(8) 0.7469(4) 0.1519(4) 0.169(2) Uani d . . 1
C C24 0.1993(7) 0.7125(4) 0.1932(3) 0.0642(13) Uani d . . 1
C C18 0.4985(7) -0.0615(3) 0.4010(4) 0.0838(18) Uani d . . 1
H H18 0.521945 -0.141044 0.429515 0.101 Uiso calc U R 1

loop_
_atom_site_aniso_label
_atom_site_aniso_U_11
_atom_site_aniso_U_22
_atom_site_aniso_U_33
_atom_site_aniso_U_12
_atom_site_aniso_U_13
_atom_site_aniso_U_23
Rh1 0.01845(10) 0.02702(12) 0.02263(11) -0.00315(7) -0.00519(7) -0.00553(8)
O1 0.0373(12) 0.0359(12) 0.0332(12) 0.0037(9) 0.0012(9) 0.0026(9)
N1 0.0186(10) 0.0217(11) 0.0214(10) -0.0059(8) -0.0013(8) -0.0064(8)
N2 0.0182(10) 0.0288(12) 0.0175(10) -0.0034(8) -0.0004(8) -0.0049(9)
N4 0.0292(12) 0.0276(12) 0.0347(13) -0.0086(10) 0.0004(10) -0.0119(10)
N3 0.0287(12) 0.0264(12) 0.0324(13) -0.0002(10) -0.0031(10) -0.0089(10)
C13 0.0186(12) 0.0331(15) 0.0241(13) -0.0025(10) -0.0030(10) -0.0080(11)
F2 0.190(4) 0.0469(15) 0.0514(15) -0.0070(18) -0.0219(19) -0.0132(12)
O2 0.0344(13) 0.0607(17) 0.0699(19) -0.0021(12) 0.0080(13) -0.0218(14)
C4 0.0210(12) 0.0242(13) 0.0215(12) -0.0052(10) -0.0018(10) -0.0050(10)
C5 0.0177(11) 0.0182(12) 0.0207(12) -0.0045(9) -0.0012(9) -0.0046(9)
C2 0.0191(12) 0.0301(14) 0.0271(14) -0.0059(10) 0.0047(10) -0.0093(11)
C9 0.0216(12) 0.0336(15) 0.0261(14) -0.0067(11) 0.0006(10) -0.0053(12)
C1 0.0170(11) 0.0256(13) 0.0289(14) -0.0048(10) -0.0003(10) -0.0096(11)
C8 0.0157(11) 0.0318(14) 0.0184(12) -0.0054(10) -0.0018(9) -0.0055(10)
C6 0.0208(12) 0.0410(17) 0.0238(13) -0.0051(11) -0.0065(10) -0.0056(12)
C7 0.0161(12) 0.0402(16) 0.0261(14) -0.0029(11) -0.0035(10) -0.0078(12)
C3 0.0292(14) 0.0317(15) 0.0197(13) -0.0075(11) -0.0014(10) -0.0055(11)
C10 0.0297(15) 0.0424(18) 0.0273(15) -0.0133(13) -0.0022(12) 0.0035(13)
C12 0.0293(14) 0.0481(19) 0.0256(14) -0.0074(13) -0.0018(11) -0.0145(13)
C23 0.0336(16) 0.053(2) 0.0224(14) -0.0042(14) -0.0082(12) -0.0076(14)
C17 0.0329(15) 0.0237(14) 0.0378(17) -0.0025(11) 0.0003(12) -0.0108(12)
C11 0.0334(16) 0.060(2) 0.0188(13) -0.0141(15) 0.0001(12) -0.0055(14)
F1 0.239(5) 0.0477(17) 0.089(2) -0.014(2) 0.066(3) 0.0037(16)
C21 0.0326(16) 0.073(2) 0.0299(16) -0.0022(16) -0.0098(13) -0.0221(16)
C22 0.0296(16) 0.078(3) 0.0339(17) -0.0130(16) -0.0137(13) -0.0144(17)
C20 0.0416(18) 0.0351(18) 0.063(2) -0.0169(14) 0.0084(16) -0.0163(16)
C14 0.0364(17) 0.0392(19) 0.061(2) 0.0096(14) -0.0042(16) -0.0190(17)
C16 0.058(2) 0.0226(17) 0.075(3) -0.0003(15) 0.006(2) -0.0083(17)
C15 0.058(2) 0.032(2) 0.095(3) 0.0164(17) 0.001(2) -0.011(2)
C19 0.071(3) 0.034(2) 0.098(4) -0.029(2) 0.028(3) -0.013(2)
F3 0.238(6) 0.107(3) 0.169(4) 0.064(3) -0.144(4) -0.005(3)
C24 0.098(3) 0.050(2) 0.0312(19) 0.022(2) -0.014(2) -0.0042(17)
C18 0.090(4) 0.0204(19) 0.117(4) -0.011(2) 0.025(3) -0.004(2)

loop_
_atom_type_symbol
_atom_type_description
_atom_type_scat_dispersion_real
_atom_type_scat_dispersion_imag
_atom_type_scat_source
C C 0.0033 0.0016 'International Tables Vol C Tables 4.2.6.8 and 6.1.1.4'
H H 0.0000 0.0000 'International Tables Vol C Tables 4.2.6.8 and 6.1.1.4'
F F 0.0171 0.0103 'International Tables Vol C Tables 4.2.6.8 and 6.1.1.4'
N N 0.0061 0.0033 'International Tables Vol C Tables 4.2.6.8 and 6.1.1.4'
O O 0.0106 0.0060 'International Tables Vol C Tables 4.2.6.8 and 6.1.1.4'
Rh Rh -1.1178 0.9187 'International Tables Vol C Tables 4.2.6.8 and 6.1.1.4'

loop_
_geom_angle_atom_site_label_1
_geom_angle_atom_site_label_2
_geom_angle_atom_site_label_3
_geom_angle
N4 Rh1 O1 176.79(9)
N4 Rh1 C22 92.28(13)
O1 Rh1 C22 89.30(13)
N4 Rh1 C21 91.64(13)
O1 Rh1 C21 87.83(13)
C22 Rh1 C21 38.85(13)
N4 Rh1 N1 86.92(9)
O1 Rh1 N1 92.99(9)
C22 Rh1 N1 152.10(11)
C21 Rh1 N1 168.97(10)
C23 O1 Rh1 121.6(2)
C1 N1 C5 114.9(2)
C1 N1 Rh1 121.85(17)
C5 N1 Rh1 122.19(17)
C5 N2 C7 107.7(2)
C5 N2 C8 127.0(2)
C7 N2 C8 124.6(2)
C20 N4 C17 115.3(3)
C20 N4 Rh1 121.7(2)
C17 N4 Rh1 122.95(19)
C17 N3 C14 107.6(3)
C17 N3 C13 128.4(2)
C14 N3 C13 123.8(3)
C12 C13 C8 119.4(3)
C12 C13 N3 119.6(3)
C8 C13 N3 120.9(2)
C3 C4 C5 117.1(2)
C3 C4 C6 136.3(3)
C5 C4 C6 106.5(2)
N1 C5 N2 125.5(2)
N1 C5 C4 126.1(2)
N2 C5 C4 108.5(2)
C3 C2 C1 120.3(2)
C3 C2 H2 119.8
C1 C2 H2 119.8
C8 C9 C10 119.9(3)
C8 C9 H9 120.0
C10 C9 H9 120.0
N1 C1 C2 123.8(2)
N1 C1 H1 118.1
C2 C1 H1 118.1
C9 C8 C13 120.1(2)
C9 C8 N2 119.3(2)
C13 C8 N2 120.5(2)
C7 C6 C4 107.2(2)
C7 C6 H6 126.4
C4 C6 H6 126.4
C6 C7 N2 110.1(2)
C6 C7 H7 124.9
N2 C7 H7 124.9
C2 C3 C4 117.7(3)
C2 C3 H3 121.2
C4 C3 H3 121.2
C11 C10 C9 119.8(3)
C11 C10 H10 120.1
C9 C10 H10 120.1
C11 C12 C13 119.9(3)
C11 C12 H12 120.1
C13 C12 H12 120.1
O2 C23 O1 132.5(3)
O2 C23 C24 114.3(3)
O1 C23 C24 113.2(3)
N4 C17 N3 126.5(3)
N4 C17 C16 125.1(3)
N3 C17 C16 108.3(3)
C12 C11 C10 120.8(3)
C12 C11 H11 119.6
C10 C11 H11 119.6
C22 C21 Rh1 70.39(18)
C22 C21 H21A 116.6
Rh1 C21 H21A 116.6
C22 C21 H21B 116.6
Rh1 C21 H21B 116.6
H21A C21 H21B 113.6
C21 C22 Rh1 70.76(18)
C21 C22 H22A 116.5
Rh1 C22 H22A 116.5
C21 C22 H22B 116.5
Rh1 C22 H22B 116.5
H22A C22 H22B 113.5
N4 C20 C19 123.4(3)
N4 C20 H20 118.3
C19 C20 H20 118.3
C15 C14 N3 110.3(3)
C15 C14 H14 124.8
N3 C14 H14 124.8
C18 C16 C17 117.3(4)
C18 C16 C15 136.5(4)
C17 C16 C15 106.2(3)
C14 C15 C16 107.6(3)
C14 C15 H15 126.2
C16 C15 H15 126.2
C18 C19 C20 119.9(4)
C18 C19 H19 120.0
C20 C19 H19 120.0
F1 C24 F2 110.4(5)
F1 C24 F3 100.9(4)
F2 C24 F3 106.0(4)
F1 C24 C23 114.9(3)
F2 C24 C23 113.6(3)
F3 C24 C23 110.0(4)
C19 C18 C16 119.0(4)
C19 C18 H18 120.5
C16 C18 H18 120.5

loop_
_geom_bond_atom_site_label_1
_geom_bond_atom_site_label_2
_geom_bond_distance
Rh1 N4 2.022(2)
Rh1 O1 2.065(2)
Rh1 C22 2.096(3)
Rh1 C21 2.101(3)
Rh1 N1 2.134(2)
O1 C23 1.225(4)
N1 C1 1.341(3)
N1 C5 1.342(3)
N2 C5 1.374(3)
N2 C7 1.393(3)
N2 C8 1.429(3)
N4 C20 1.349(4)
N4 C17 1.350(4)
N3 C17 1.372(4)
N3 C14 1.396(4)
N3 C13 1.425(4)
C13 C12 1.392(4)
C13 C8 1.398(4)
F2 C24 1.293(5)
O2 C23 1.219(4)
C4 C3 1.392(4)
C4 C5 1.411(4)
C4 C6 1.432(4)
C2 C3 1.389(4)
C2 C1 1.392(4)
C2 H2 0.95
C9 C8 1.385(4)
C9 C10 1.388(4)
C9 H9 0.95
C1 H1 0.95
C6 C7 1.356(4)
C6 H6 0.95
C7 H7 0.95
C3 H3 0.95
C10 C11 1.381(5)
C10 H10 0.95
C12 C11 1.378(5)
C12 H12 0.95
C23 C24 1.560(5)
C17 C16 1.416(4)
C11 H11 0.95
F1 C24 1.279(6)
C21 C22 1.396(5)
C21 H21A 0.99
C21 H21B 0.99
C22 H22A 0.99
C22 H22B 0.99
C20 C19 1.397(5)
C20 H20 0.95
C14 C15 1.343(6)
C14 H14 0.95
C16 C18 1.377(6)
C16 C15 1.431(6)
C15 H15 0.95
C19 C18 1.376(7)
C19 H19 0.95
F3 C24 1.341(6)
C18 H18 0.95

loop_
_geom_torsion_atom_site_label_1
_geom_torsion_atom_site_label_2
_geom_torsion_atom_site_label_3
_geom_torsion_atom_site_label_4
_geom_torsion
C17 N3 C13 C12 -103.4(4)
C14 N3 C13 C12 70.7(4)
C17 N3 C13 C8 80.0(4)
C14 N3 C13 C8 -105.9(3)
C1 N1 C5 N2 -177.5(2)
Rh1 N1 C5 N2 13.9(3)
C1 N1 C5 C4 1.6(4)
Rh1 N1 C5 C4 -167.0(2)
C7 N2 C5 N1 178.5(2)
C8 N2 C5 N1 7.8(4)
C7 N2 C5 C4 -0.8(3)
C8 N2 C5 C4 -171.4(2)
C3 C4 C5 N1 -1.5(4)
C6 C4 C5 N1 -179.2(3)
C3 C4 C5 N2 177.8(2)
C6 C4 C5 N2 0.1(3)
C5 N1 C1 C2 -1.2(4)
Rh1 N1 C1 C2 167.4(2)
C3 C2 C1 N1 0.7(4)
C10 C9 C8 C13 -0.5(4)
C10 C9 C8 N2 175.9(2)
C12 C13 C8 C9 2.7(4)
N3 C13 C8 C9 179.3(2)
C12 C13 C8 N2 -173.6(2)
N3 C13 C8 N2 3.0(4)
C5 N2 C8 C9 91.6(3)
C7 N2 C8 C9 -77.6(3)
C5 N2 C8 C13 -92.0(3)
C7 N2 C8 C13 98.8(3)
C3 C4 C6 C7 -176.4(3)
C5 C4 C6 C7 0.6(3)
C4 C6 C7 N2 -1.1(3)
C5 N2 C7 C6 1.2(3)
C8 N2 C7 C6 172.1(3)
C1 C2 C3 C4 -0.5(4)
C5 C4 C3 C2 0.8(4)
C6 C4 C3 C2 177.6(3)
C8 C9 C10 C11 -1.2(4)
C8 C13 C12 C11 -3.2(4)
N3 C13 C12 C11 -179.9(3)
Rh1 O1 C23 O2 1.5(5)
Rh1 O1 C23 C24 -179.8(2)
C20 N4 C17 N3 179.6(3)
Rh1 N4 C17 N3 -3.9(4)
C20 N4 C17 C16 -0.6(5)
Rh1 N4 C17 C16 175.9(3)
C14 N3 C17 N4 -178.9(3)
C13 N3 C17 N4 -4.1(5)
C14 N3 C17 C16 1.2(4)
C13 N3 C17 C16 176.1(3)
C13 C12 C11 C10 1.5(5)
C9 C10 C11 C12 0.7(5)
C17 N4 C20 C19 0.7(5)
Rh1 N4 C20 C19 -175.9(3)
C17 N3 C14 C15 -1.7(4)
C13 N3 C14 C15 -176.9(3)
N4 C17 C16 C18 0.0(7)
N3 C17 C16 C18 179.9(4)
N4 C17 C16 C15 179.8(4)
N3 C17 C16 C15 -0.4(5)
N3 C14 C15 C16 1.5(5)
C18 C16 C15 C14 179.0(6)
C17 C16 C15 C14 -0.7(5)
N4 C20 C19 C18 -0.1(8)
O2 C23 C24 F1 -173.6(5)
O1 C23 C24 F1 7.5(6)
O2 C23 C24 F2 58.0(5)
O1 C23 C24 F2 -120.9(4)
O2 C23 C24 F3 -60.5(5)
O1 C23 C24 F3 120.5(4)
C20 C19 C18 C16 -0.5(9)
C17 C16 C18 C19 0.6(8)
C15 C16 C18 C19 -179.1(6)
